data_4125800
loop_
_publ_author_name
'Akhtar, Wasim M.'
'Cheong, Choon Boon'
'Frost, James R.'
'Christensen, Kirsten E.'
'Stevenson, Neil G.'
'Donohoe, Timothy J.'

_publ_section_title
;
 Hydrogen Borrowing Catalysis with Secondary Alcohols: A New Route for the
 Generation of \b-Branched Carbonyl Compounds.
;
_journal_issue 7
_journal_name_full 'Journal of the American Chemical Society'
_journal_page_first 2577
_journal_page_last 2580
_journal_paper_doi 10.1021/jacs.6b12840
_journal_volume 139
_journal_year 2017
_chemical_formula_moiety 'C23 H36 O'
_chemical_formula_sum 'C23 H36 O'
_chemical_formula_weight 328.54
_chemical_melting_point ?
_space_group_IT_number 2
_symmetry_cell_setting triclinic
_symmetry_space_group_name_Hall '-P 1'
_symmetry_space_group_name_H-M 'P -1'
_atom_sites_solution_hydrogens difmap
_atom_sites_solution_primary other
_audit_creation_date 2016-10-27
_audit_creation_method CRYSTALS_ver_14.43
_cell_angle_alpha 89.836(3)
_cell_angle_beta 81.364(3)
_cell_angle_gamma 83.017(3)
_cell_formula_units_Z 2
_cell_length_a 6.2867(2)
_cell_length_b 11.6390(4)
_cell_length_c 14.1583(5)
_cell_measurement_reflns_used 14461
_cell_measurement_temperature 150
_cell_measurement_theta_max 76
_cell_measurement_theta_min 3
_cell_volume 1016.51(6)
_computing_cell_refinement 'CrysAlis, (Oxford Diffraction, 2002)'
_computing_data_collection 'SuperNova, (Oxford Diffraction, 2010)'
_computing_data_reduction 'CrysAlis, (Oxford Diffraction, 2002)'
_computing_molecular_graphics 'CAMERON (Watkin et al., 1996)'
_computing_publication_material 'CRYSTALS (Betteridge et al., 2003)'
_computing_structure_refinement 'CRYSTALS (Betteridge et al., 2003)'
_computing_structure_solution 'Superflip (Palatinus & Chapuis, 2007)'
_diffrn_ambient_temperature 150
_diffrn_measured_fraction_theta_full 0.998
_diffrn_measured_fraction_theta_max 0.990
_diffrn_measurement_device Area
_diffrn_measurement_device_type 'Oxford Diffraction SuperNova'
_diffrn_measurement_method \w
_diffrn_radiation_monochromator graphite
_diffrn_radiation_type 'Cu K\a'
_diffrn_radiation_wavelength 1.54180
_diffrn_reflns_av_R_equivalents 0.049
_diffrn_reflns_av_sigmaI/netI 0.0425
_diffrn_reflns_limit_h_max 7
_diffrn_reflns_limit_h_min -7
_diffrn_reflns_limit_k_max 14
_diffrn_reflns_limit_k_min -14
_diffrn_reflns_limit_l_max 17
_diffrn_reflns_limit_l_min 0
_diffrn_reflns_number 4209
_diffrn_reflns_theta_full 70.164
_diffrn_reflns_theta_max 75.984
_diffrn_reflns_theta_min 3.827
_diffrn_standards_number 0
_exptl_absorpt_coefficient_mu 0.471
_exptl_absorpt_correction_T_max 0.95
_exptl_absorpt_correction_T_min 0.70
_exptl_absorpt_correction_type multi-scan
_exptl_absorpt_process_details 'CrysAlis, (Oxford Diffraction, 2002)'
_exptl_crystal_colour clear_pale_colourless
_exptl_crystal_density_diffrn 1.073
_exptl_crystal_density_meas ?
_exptl_crystal_density_method 'not measured'
_exptl_crystal_description block
_exptl_crystal_F_000 364
_exptl_crystal_size_max 0.50
_exptl_crystal_size_mid 0.20
_exptl_crystal_size_min 0.10
_refine_diff_density_max 0.22
_refine_diff_density_min -0.19
_refine_ls_extinction_method None
_refine_ls_goodness_of_fit_ref 1.0600
_refine_ls_hydrogen_treatment constr
_refine_ls_matrix_type full
_refine_ls_number_parameters 218
_refine_ls_number_reflns 2762
_refine_ls_number_restraints 0
_refine_ls_R_factor_all 0.0546
_refine_ls_R_factor_gt 0.0537
_refine_ls_shift/su_max 0.0001000
_refine_ls_shift/su_mean 0.0000099
_refine_ls_structure_factor_coef Fsqd
_refine_ls_weighting_details
;
 Method= Modified Sheldrick 
 w=1/[\s^2^(F^2^) + ( 0.05P)^2^ + 1.39P] 
 ,where P=(max(Fo^2^,0) + 2Fc^2^)/3 
;
_refine_ls_weighting_scheme calc
_refine_ls_wR_factor_all 0.1620
_refine_ls_wR_factor_gt 0.1616
_refine_ls_wR_factor_ref 0.1620
_reflns_limit_h_max 7
_reflns_limit_h_min -7
_reflns_limit_k_max 14
_reflns_limit_k_min -14
_reflns_limit_l_max 17
_reflns_limit_l_min 0
_reflns_number_gt 2659
_reflns_number_total 4209
_reflns_threshold_expression I>2.0\s(I)
_oxford_diffrn_Wilson_B_factor 2.36
_oxford_diffrn_Wilson_scale 0.01
_oxford_refine_ls_r_factor_ref 0.0546
_oxford_refine_ls_scale 16.1(19)
_oxford_reflns_number_all 2762
_oxford_reflns_threshold_expression_ref I>-3.0\s(I)
_oxford_structure_analysis_title 6670
_cod_data_source_file ja6b12840_si_002.cif
_cod_data_source_block 16
_cod_depositor_comments
;
The following automatic conversions were performed:

'_chemical_melting_point' value 'not measured' was changed to '?' -
the value is undefined or not given.

'_atom_sites_solution_primary' value 'Other' changed to 'other'
according to
/home/data/users/saulius/crontab/automatic-downloads/current/ACS/lib/dictionaries/cif_core.dic
dictionary named 'cif_core.dic' version 2.4.2 from 2011-04-26.

'_exptl_crystal_density_meas' value 'not measured' was changed to '?'
- the value is perceived as not measured.

Automatic conversion script
Id: cif_fix_values 4973 2017-02-22 13:04:09Z antanas 
;
_cod_original_sg_symbol_H-M 'P -1 '
_cod_database_code 4125800

loop_
_symmetry_equiv_pos_as_xyz
x,y,z
-x,-y,-z

loop_
_atom_site_label
_atom_site_type_symbol
_atom_site_fract_x
_atom_site_fract_y
_atom_site_fract_z
_atom_site_U_iso_or_equiv
_atom_site_occupancy
_atom_site_adp_type
_atom_site_refinement_flags_posn
O1 O 0.4377(3) 0.38129(18) 0.07677(16) 0.0402 1.0000 Uani .
C2 C 0.5682(4) 0.3701(2) 0.1322(2) 0.0255 1.0000 Uani .
C3 C 0.7173(4) 0.2595(2) 0.13645(19) 0.0233 1.0000 Uani .
C4 C 0.6548(5) 0.1729(2) 0.19965(19) 0.0273 1.0000 Uani .
C5 C 0.7953(5) 0.0707(2) 0.2019(2) 0.0297 1.0000 Uani .
C6 C 0.9955(5) 0.0564(2) 0.1417(2) 0.0283 1.0000 Uani .
C7 C 1.0553(4) 0.1436(2) 0.07846(19) 0.0255 1.0000 Uani .
C8 C 0.9151(4) 0.2457(2) 0.07552(19) 0.0230 1.0000 Uani .
C9 C 0.4360(5) 0.1912(3) 0.2625(2) 0.0393 1.0000 Uani .
C10 C 0.7306(6) -0.0260(3) 0.2677(2) 0.0452 1.0000 Uani .
C11 C 1.1484(6) -0.0541(3) 0.1437(3) 0.0434 1.0000 Uani .
C12 C 1.2706(5) 0.1265(3) 0.0135(2) 0.0345 1.0000 Uani .
C13 C 0.9739(5) 0.3401(3) 0.0062(2) 0.0307 1.0000 Uani .
C14 C 0.5941(4) 0.4678(2) 0.1981(2) 0.0270 1.0000 Uani .
C15 C 0.4534(4) 0.5809(2) 0.1855(2) 0.0268 1.0000 Uani .
C16 C 0.5403(5) 0.6842(2) 0.2263(2) 0.0291 1.0000 Uani .
C17 C 0.4953(4) 0.6930(2) 0.3354(2) 0.0263 1.0000 Uani .
C18 C 0.2520(4) 0.6996(2) 0.37148(19) 0.0260 1.0000 Uani .
C19 C 0.1739(5) 0.5896(3) 0.3379(2) 0.0310 1.0000 Uani .
C20 C 0.2159(5) 0.5784(3) 0.2287(2) 0.0320 1.0000 Uani .
C21 C 0.1867(5) 0.7297(3) 0.4795(2) 0.0340 1.0000 Uani .
C22 C 0.2904(6) 0.6389(3) 0.5421(2) 0.0482 1.0000 Uani .
C23 C -0.0601(5) 0.7382(4) 0.5060(2) 0.0567 1.0000 Uani .
C24 C 0.2542(6) 0.8474(3) 0.5010(3) 0.0522 1.0000 Uani .
H91 H 0.4542 0.1893 0.3291 0.0593 1.0000 Uiso R
H92 H 0.3577 0.2651 0.2507 0.0591 1.0000 Uiso R
H93 H 0.3484 0.1318 0.2519 0.0594 1.0000 Uiso R
H101 H 0.8353 -0.0494 0.3100 0.0683 1.0000 Uiso R
H102 H 0.5924 -0.0034 0.3051 0.0685 1.0000 Uiso R
H103 H 0.7168 -0.0923 0.2312 0.0688 1.0000 Uiso R
H111 H 1.2866 -0.0398 0.1580 0.0661 1.0000 Uiso R
H112 H 1.0893 -0.1050 0.1900 0.0661 1.0000 Uiso R
H113 H 1.1726 -0.0936 0.0833 0.0658 1.0000 Uiso R
H121 H 1.2955 0.1926 -0.0253 0.0530 1.0000 Uiso R
H122 H 1.3861 0.1130 0.0508 0.0526 1.0000 Uiso R
H123 H 1.2783 0.0601 -0.0267 0.0523 1.0000 Uiso R
H131 H 1.0057 0.3094 -0.0590 0.0469 1.0000 Uiso R
H132 H 1.1002 0.3718 0.0200 0.0462 1.0000 Uiso R
H133 H 0.8561 0.4036 0.0104 0.0457 1.0000 Uiso R
H141 H 0.7440 0.4814 0.1878 0.0323 1.0000 Uiso R
H142 H 0.5620 0.4417 0.2635 0.0324 1.0000 Uiso R
H151 H 0.4590 0.5924 0.1167 0.0319 1.0000 Uiso R
H161 H 0.4703 0.7535 0.2000 0.0351 1.0000 Uiso R
H162 H 0.6958 0.6789 0.2053 0.0351 1.0000 Uiso R
H171 H 0.5515 0.7614 0.3568 0.0321 1.0000 Uiso R
H172 H 0.5695 0.6253 0.3605 0.0314 1.0000 Uiso R
H181 H 0.1827 0.7660 0.3388 0.0305 1.0000 Uiso R
H191 H 0.0218 0.5886 0.3593 0.0371 1.0000 Uiso R
H192 H 0.2532 0.5226 0.3634 0.0371 1.0000 Uiso R
H201 H 0.1337 0.6440 0.2032 0.0378 1.0000 Uiso R
H202 H 0.1667 0.5073 0.2099 0.0375 1.0000 Uiso R
H221 H 0.2367 0.6597 0.6085 0.0715 1.0000 Uiso R
H222 H 0.4488 0.6373 0.5304 0.0718 1.0000 Uiso R
H223 H 0.2535 0.5625 0.5286 0.0715 1.0000 Uiso R
H231 H -0.1017 0.7681 0.5706 0.0848 1.0000 Uiso R
H232 H -0.1295 0.7913 0.4647 0.0850 1.0000 Uiso R
H233 H -0.1119 0.6636 0.5019 0.0849 1.0000 Uiso R
H241 H 0.1981 0.8697 0.5675 0.0774 1.0000 Uiso R
H242 H 0.4128 0.8447 0.4909 0.0779 1.0000 Uiso R
H243 H 0.1919 0.9065 0.4612 0.0781 1.0000 Uiso R

loop_
_atom_site_aniso_label
_atom_site_aniso_U_11
_atom_site_aniso_U_22
_atom_site_aniso_U_33
_atom_site_aniso_U_23
_atom_site_aniso_U_13
_atom_site_aniso_U_12
O1 0.0337(12) 0.0400(13) 0.0479(13) -0.0134(10) -0.0189(11) 0.0077(9)
C2 0.0193(14) 0.0290(16) 0.0268(15) -0.0043(12) -0.0005(12) -0.0005(12)
C3 0.0234(15) 0.0237(14) 0.0231(14) -0.0046(11) -0.0042(11) -0.0023(11)
C4 0.0293(16) 0.0300(16) 0.0228(15) -0.0055(12) -0.0009(12) -0.0079(12)
C5 0.0414(18) 0.0249(15) 0.0252(15) 0.0003(12) -0.0082(13) -0.0103(13)
C6 0.0355(17) 0.0210(15) 0.0285(15) -0.0060(12) -0.0082(13) 0.0005(12)
C7 0.0236(15) 0.0256(15) 0.0264(15) -0.0073(12) -0.0044(12) 0.0008(12)
C8 0.0231(15) 0.0237(14) 0.0226(14) -0.0019(11) -0.0051(11) -0.0027(11)
C9 0.0372(18) 0.0467(19) 0.0324(17) -0.0037(14) 0.0049(14) -0.0115(15)
C10 0.064(2) 0.0336(18) 0.0395(19) 0.0064(15) -0.0050(17) -0.0156(16)
C11 0.054(2) 0.0268(17) 0.048(2) -0.0010(14) -0.0137(16) 0.0077(15)
C12 0.0296(17) 0.0334(17) 0.0369(17) -0.0058(14) 0.0011(13) 0.0035(13)
C13 0.0272(16) 0.0316(16) 0.0326(16) 0.0062(13) -0.0028(13) -0.0028(12)
C14 0.0219(14) 0.0300(16) 0.0280(15) -0.0046(12) -0.0046(12) 0.0023(12)
C15 0.0268(15) 0.0284(15) 0.0226(15) -0.0012(12) -0.0016(12) 0.0045(12)
C16 0.0286(16) 0.0251(15) 0.0289(16) 0.0022(12) 0.0068(12) 0.0012(12)
C17 0.0272(16) 0.0209(14) 0.0294(16) -0.0029(12) 0.0002(12) -0.0029(12)
C18 0.0231(15) 0.0281(15) 0.0243(15) 0.0018(12) -0.0008(12) 0.0042(12)
C19 0.0191(15) 0.0396(18) 0.0321(16) -0.0011(13) 0.0027(12) -0.0030(12)
C20 0.0257(16) 0.0354(17) 0.0340(17) -0.0083(13) -0.0084(13) 0.0046(13)
C21 0.0280(16) 0.0445(19) 0.0254(16) -0.0035(13) -0.0004(12) 0.0070(13)
C22 0.050(2) 0.066(2) 0.0238(16) 0.0048(16) -0.0034(15) 0.0075(18)
C23 0.0318(19) 0.096(3) 0.0347(19) -0.0139(19) 0.0084(15) 0.0070(19)
C24 0.058(2) 0.054(2) 0.0390(19) -0.0201(17) -0.0030(17) 0.0075(18)

loop_
_atom_type_symbol
_atom_type_scat_dispersion_real
_atom_type_scat_dispersion_imag
_atom_type_scat_Cromer_Mann_a1
_atom_type_scat_Cromer_Mann_b1
_atom_type_scat_Cromer_Mann_a2
_atom_type_scat_Cromer_Mann_b2
_atom_type_scat_Cromer_Mann_a3
_atom_type_scat_Cromer_Mann_b3
_atom_type_scat_Cromer_Mann_a4
_atom_type_scat_Cromer_Mann_b4
_atom_type_scat_Cromer_Mann_c
_atom_type_scat_source
C 0.0181 0.0091 2.3100 20.8439 1.0200 10.2075 1.5886 0.5687 0.8650 51.6512 0.2156 'International Tables Vol C 4.2.6.8 and 6.1.1.4'
H 0.0000 0.0000 0.4930 10.5109 0.3229 26.1257 0.1402 3.1424 0.0408 57.7998 0.0030 'International Tables Vol C 4.2.6.8 and 6.1.1.4'
S 0.3331 0.5567 6.9053 1.4679 5.2034 22.2151 1.4379 0.2536 1.5863 56.1720 0.8669 'International Tables Vol C 4.2.6.8 and 6.1.1.4'
O 0.0492 0.0322 3.0485 13.2771 2.2868 5.7011 1.5463 0.3239 0.8670 32.9089 0.2508 'International Tables Vol C 4.2.6.8 and 6.1.1.4'

loop_
_geom_angle_atom_site_label_1
_geom_angle_atom_site_label_2
_geom_angle_atom_site_label_3
_geom_angle
_geom_angle_publ_flag
O1 C2 C3 121.6(2) yes
O1 C2 C14 121.7(2) yes
C3 C2 C14 116.7(2) yes
C2 C3 C4 119.9(2) yes
C2 C3 C8 118.5(2) yes
C4 C3 C8 121.6(2) yes
C3 C4 C5 118.8(3) yes
C3 C4 C9 119.5(3) yes
C5 C4 C9 121.7(3) yes
C4 C5 C6 120.0(3) yes
C4 C5 C10 120.3(3) yes
C6 C5 C10 119.7(3) yes
C5 C6 C7 120.5(3) yes
C5 C6 C11 120.3(3) yes
C7 C6 C11 119.2(3) yes
C6 C7 C8 119.8(3) yes
C6 C7 C12 119.9(2) yes
C8 C7 C12 120.4(3) yes
C3 C8 C7 119.2(2) yes
C3 C8 C13 120.0(2) yes
C7 C8 C13 120.8(2) yes
C4 C9 H91 110.2 no
C4 C9 H92 111.1 no
H91 C9 H92 108.1 no
C4 C9 H93 111.5 no
H91 C9 H93 107.6 no
H92 C9 H93 108.2 no
C5 C10 H101 113.0 no
C5 C10 H102 110.3 no
H101 C10 H102 109.1 no
C5 C10 H103 110.0 no
H101 C10 H103 107.4 no
H102 C10 H103 106.9 no
C6 C11 H111 112.1 no
C6 C11 H112 110.5 no
H111 C11 H112 108.3 no
C6 C11 H113 110.9 no
H111 C11 H113 107.3 no
H112 C11 H113 107.5 no
C7 C12 H121 112.4 no
C7 C12 H122 109.9 no
H121 C12 H122 107.7 no
C7 C12 H123 110.1 no
H121 C12 H123 109.3 no
H122 C12 H123 107.3 no
C8 C13 H131 110.5 no
C8 C13 H132 111.0 no
H131 C13 H132 107.7 no
C8 C13 H133 110.8 no
H131 C13 H133 109.3 no
H132 C13 H133 107.4 no
C2 C14 C15 114.8(2) yes
C2 C14 H141 108.3 no
C15 C14 H141 108.9 no
C2 C14 H142 107.7 no
C15 C14 H142 109.8 no
H141 C14 H142 107.1 no
C14 C15 C16 111.8(2) yes
C14 C15 C20 112.8(2) yes
C16 C15 C20 109.9(2) yes
C14 C15 H151 107.0 no
C16 C15 H151 107.4 no
C20 C15 H151 107.7 no
C15 C16 C17 113.6(2) yes
C15 C16 H161 107.1 no
C17 C16 H161 109.0 no
C15 C16 H162 109.1 no
C17 C16 H162 109.1 no
H161 C16 H162 108.9 no
C16 C17 C18 110.8(2) yes
C16 C17 H171 109.6 no
C18 C17 H171 110.0 no
C16 C17 H172 108.1 no
C18 C17 H172 109.4 no
H171 C17 H172 108.9 no
C17 C18 C19 107.7(2) yes
C17 C18 C21 114.5(2) yes
C19 C18 C21 115.5(2) yes
C17 C18 H181 105.9 no
C19 C18 H181 108.0 no
C21 C18 H181 104.5 no
C18 C19 C20 111.0(2) yes
C18 C19 H191 111.4 no
C20 C19 H191 108.7 no
C18 C19 H192 109.2 no
C20 C19 H192 107.9 no
H191 C19 H192 108.6 no
C19 C20 C15 113.7(2) yes
C19 C20 H201 108.0 no
C15 C20 H201 106.8 no
C19 C20 H202 108.9 no
C15 C20 H202 109.9 no
H201 C20 H202 109.6 no
C18 C21 C22 112.1(2) yes
C18 C21 C23 109.6(3) yes
C22 C21 C23 108.6(3) yes
C18 C21 C24 109.9(3) yes
C22 C21 C24 109.0(3) yes
C23 C21 C24 107.6(3) yes
C21 C22 H221 108.3 no
C21 C22 H222 109.8 no
H221 C22 H222 109.5 no
C21 C22 H223 110.8 no
H221 C22 H223 109.4 no
H222 C22 H223 109.1 no
C21 C23 H231 109.2 no
C21 C23 H232 110.2 no
H231 C23 H232 107.5 no
C21 C23 H233 111.9 no
H231 C23 H233 108.7 no
H232 C23 H233 109.2 no
C21 C24 H241 109.3 no
C21 C24 H242 111.0 no
H241 C24 H242 109.0 no
C21 C24 H243 110.5 no
H241 C24 H243 107.1 no
H242 C24 H243 109.8 no

loop_
_geom_bond_atom_site_label_1
_geom_bond_atom_site_label_2
_geom_bond_distance
_geom_bond_publ_flag
O1 C2 1.213(3) yes
C2 C3 1.504(4) yes
C2 C14 1.513(4) yes
C3 C4 1.398(4) yes
C3 C8 1.395(4) yes
C4 C5 1.396(4) yes
C4 C9 1.514(4) yes
C5 C6 1.402(4) yes
C5 C10 1.514(4) yes
C6 C7 1.400(4) yes
C6 C11 1.513(4) yes
C7 C8 1.394(4) yes
C7 C12 1.510(4) yes
C8 C13 1.514(4) yes
C9 H91 0.967 no
C9 H92 0.965 no
C9 H93 0.960 no
C10 H101 0.970 no
C10 H102 0.955 no
C10 H103 0.950 no
C11 H111 0.955 no
C11 H112 0.947 no
C11 H113 0.954 no
C12 H121 0.959 no
C12 H122 0.958 no
C12 H123 0.953 no
C13 H131 0.973 no
C13 H132 0.961 no
C13 H133 0.976 no
C14 C15 1.519(4) yes
C14 H141 0.964 no
C14 H142 0.973 no
C15 C16 1.528(4) yes
C15 C20 1.530(4) yes
C15 H151 0.980 no
C16 C17 1.530(4) yes
C16 H161 0.972 no
C16 H162 0.973 no
C17 C18 1.531(4) yes
C17 H171 0.976 no
C17 H172 0.962 no
C18 C19 1.528(4) yes
C18 C21 1.552(4) yes
C18 H181 0.989 no
C19 C20 1.532(4) yes
C19 H191 0.961 no
C19 H192 0.973 no
C20 H201 0.968 no
C20 H202 0.969 no
C21 C22 1.527(4) yes
C21 C23 1.532(4) yes
C21 C24 1.527(5) yes
C22 H221 0.971 no
C22 H222 0.982 no
C22 H223 0.972 no
C23 H231 0.967 no
C23 H232 0.961 no
C23 H233 0.968 no
C24 H241 0.979 no
C24 H242 0.983 no
C24 H243 0.970 no

loop_
_geom_hbond_atom_site_label_D
_geom_hbond_atom_site_label_H
_geom_hbond_atom_site_label_A
_geom_hbond_site_symmetry_A
_geom_hbond_angle_DHA
_geom_hbond_distance_DH
_geom_hbond_distance_HA
_geom_hbond_distance_DA
_geom_hbond_publ_flag
C13 H132 O1 1_655 159.05 0.961 2.393 3.309(4) yes

loop_
_oxford_twin_element_scale_factors
0.755(3)
0.245(3)
